data_7030920
loop_
_publ_author_name
'Seven, Omer'
'Popp, Sebastian'
'Bolte, Michael'
'Lerner, Hans-Wolfram'
'Wagner, Matthias'

_publ_section_title
;
 Synthesis and characterisation of the complete series of B-N analogues of
 triptycene.
;
_journal_issue 22
_journal_name_full 'Dalton transactions (Cambridge, England : 2003)'
_journal_page_first 8241
_journal_page_last 8253
_journal_paper_doi 10.1039/c4dt00442f
_journal_volume 43
_journal_year 2014
_chemical_formula_moiety 'C16 H14 B2 Fe I2 N4, C4 H10 O'
_chemical_formula_sum 'C20 H24 B2 Fe I2 N4 O'
_chemical_formula_weight 667.70
_chemical_name_systematic ?
_space_group_IT_number 14
_symmetry_cell_setting monoclinic
_symmetry_space_group_name_Hall '-P 2ybc'
_symmetry_space_group_name_H-M 'P 1 21/c 1'
_atom_sites_solution_hydrogens geom
_atom_sites_solution_primary direct
_atom_sites_solution_secondary difmap
_audit_creation_method SHELXL-97
_cell_angle_alpha 90.00
_cell_angle_beta 98.73(2)
_cell_angle_gamma 90.00
_cell_formula_units_Z 4
_cell_length_a 11.061(3)
_cell_length_b 7.8312(14)
_cell_length_c 27.648(9)
_cell_measurement_reflns_used 5393
_cell_measurement_temperature 173(2)
_cell_measurement_theta_max 25.5
_cell_measurement_theta_min 3.2
_cell_volume 2367.1(11)
_computing_cell_refinement 'X-Area (Stoe & Cie, 2001)'
_computing_data_collection 'X-Area (Stoe & Cie, 2001)'
_computing_data_reduction 'X-Area (Stoe & Cie, 2001)'
_computing_molecular_graphics 'XP in SHELXTL-Plus (Sheldrick, 2008)'
_computing_publication_material SHELXL97
_computing_structure_refinement 'SHELXL (Sheldrick, 2008)'
_computing_structure_solution 'SHELXS (Sheldrick, 2008)'
_diffrn_ambient_temperature 173(2)
_diffrn_measured_fraction_theta_full 0.997
_diffrn_measured_fraction_theta_max 0.993
_diffrn_measurement_device_type 'STOE IPDS II two-circle-diffractometer'
_diffrn_measurement_method \w
_diffrn_radiation_monochromator 'Genix 3D multilayer optics'
_diffrn_radiation_source 'Genix 3D I\mS microfocus X-ray source'
_diffrn_radiation_type MoK\a
_diffrn_radiation_wavelength 0.71073
_diffrn_reflns_av_R_equivalents 0.2756
_diffrn_reflns_av_sigmaI/netI 0.2649
_diffrn_reflns_limit_h_max 13
_diffrn_reflns_limit_h_min -13
_diffrn_reflns_limit_k_max 9
_diffrn_reflns_limit_k_min -9
_diffrn_reflns_limit_l_max 32
_diffrn_reflns_limit_l_min -33
_diffrn_reflns_number 18238
_diffrn_reflns_theta_full 25.00
_diffrn_reflns_theta_max 25.88
_diffrn_reflns_theta_min 3.20
_diffrn_standards_number 0
_exptl_absorpt_coefficient_mu 3.265
_exptl_absorpt_correction_T_max 0.9681
_exptl_absorpt_correction_T_min 0.6402
_exptl_absorpt_correction_type multi-scan
_exptl_absorpt_process_details 'X-Area (Stoe & Cie, 2001)'
_exptl_crystal_colour yellow
_exptl_crystal_density_diffrn 1.874
_exptl_crystal_density_method 'not measured'
_exptl_crystal_description needle
_exptl_crystal_F_000 1288
_exptl_crystal_size_max 0.15
_exptl_crystal_size_mid 0.01
_exptl_crystal_size_min 0.01
_refine_diff_density_max 1.165
_refine_diff_density_min -1.555
_refine_diff_density_rms 0.212
_refine_ls_extinction_method none
_refine_ls_goodness_of_fit_ref 0.998
_refine_ls_hydrogen_treatment constr
_refine_ls_matrix_type full
_refine_ls_number_parameters 271
_refine_ls_number_reflns 4568
_refine_ls_number_restraints 162
_refine_ls_restrained_S_all 0.986
_refine_ls_R_factor_all 0.2363
_refine_ls_R_factor_gt 0.1148
_refine_ls_shift/su_max 0.000
_refine_ls_shift/su_mean 0.000
_refine_ls_structure_factor_coef Fsqd
_refine_ls_weighting_details 'calc w=1/[\s^2^(Fo^2^)+(0.0534P)^2^] where P=(Fo^2^+2Fc^2^)/3'
_refine_ls_weighting_scheme calc
_refine_ls_wR_factor_gt 0.1924
_refine_ls_wR_factor_ref 0.2362
_reflns_number_gt 1849
_reflns_number_total 4568
_reflns_threshold_expression I>2\s(I)
_cod_data_source_file c4dt00442f2.cif
_cod_data_source_block wa1614
_cod_depositor_comments
;
The following automatic conversions were performed:

'_symmetry_cell_setting' value 'Monoclinic' changed to 'monoclinic'
according to
/usr/data/users/saulius/crontab/automatic-downloads/rss-feeds/RSC/lib/dictionaries/cif_core.dic
dictionary named 'cif_core.dic' version 2.4.2 from 2011-04-26.

Automatic conversion script
Id: cif_fix_values 2281 2013-09-26 08:29:07Z andrius 
;
_cod_original_sg_symbol_H-M P21/c
_cod_database_code 7030920

loop_
_symmetry_equiv_pos_as_xyz
'x, y, z'
'-x, y+1/2, -z+1/2'
'-x, -y, -z'
'x, -y-1/2, z-1/2'

loop_
_atom_site_label
_atom_site_type_symbol
_atom_site_fract_x
_atom_site_fract_y
_atom_site_fract_z
_atom_site_U_iso_or_equiv
_atom_site_adp_type
_atom_site_occupancy
_atom_site_symmetry_multiplicity
_atom_site_calc_flag
_atom_site_refinement_flags
Fe1 Fe 0.7425(2) 0.6375(4) 0.04937(11) 0.0253(7) Uani 1 1 d .
I1 I 0.12201(10) 0.7025(2) 0.07665(6) 0.0415(4) Uani 1 1 d .
I2 I 0.89152(15) 1.1982(3) 0.26341(7) 0.0616(6) Uani 1 1 d .
B1 B 0.6335(15) 0.657(2) 0.1529(7) 0.016(4) Uani 1 1 d U
H1 H 0.6231 0.5864 0.1820 0.019 Uiso 1 1 calc R
B2 B 0.6082(17) 0.959(3) 0.0854(8) 0.022(5) Uani 1 1 d U
H2 H 0.5798 1.0763 0.0749 0.027 Uiso 1 1 calc R
N1 N 0.5031(11) 0.721(2) 0.1251(6) 0.022(3) Uani 1 1 d U
N2 N 0.4948(13) 0.853(2) 0.0964(6) 0.028(4) Uani 1 1 d U
C3 C 0.3734(15) 0.866(3) 0.0762(7) 0.025(4) Uani 1 1 d U
H3 H 0.3399 0.9499 0.0532 0.030 Uiso 1 1 calc R
C4 C 0.3095(15) 0.740(2) 0.0940(7) 0.026(5) Uani 1 1 d U
C5 C 0.3934(16) 0.646(3) 0.1271(8) 0.033(5) Uani 1 1 d U
H5 H 0.3768 0.5513 0.1465 0.039 Uiso 1 1 calc R
N11 N 0.7021(13) 0.831(2) 0.1693(6) 0.031(4) Uani 1 1 d U
N12 N 0.6901(12) 0.972(2) 0.1380(6) 0.024(4) Uani 1 1 d U
C13 C 0.7491(15) 1.103(3) 0.1605(7) 0.026(4) Uani 1 1 d U
H13 H 0.7587 1.2124 0.1468 0.031 Uiso 1 1 calc R
C14 C 0.7950(17) 1.051(3) 0.2087(7) 0.032(5) Uani 1 1 d U
C15 C 0.7667(16) 0.880(3) 0.2129(8) 0.028(5) Uani 1 1 d U
H15 H 0.7883 0.8103 0.2410 0.033 Uiso 1 1 calc R
C21 C 0.7006(15) 0.553(2) 0.1160(7) 0.023(4) Uani 1 1 d U
C22 C 0.8314(16) 0.537(3) 0.1144(7) 0.024(4) Uani 1 1 d U
H22 H 0.8943 0.5899 0.1366 0.028 Uiso 1 1 calc R
C23 C 0.8506(17) 0.430(3) 0.0746(8) 0.032(5) Uani 1 1 d U
H23 H 0.9280 0.3996 0.0661 0.039 Uiso 1 1 calc R
C24 C 0.7374(14) 0.376(3) 0.0498(8) 0.028(4) Uani 1 1 d U
H24 H 0.7238 0.3062 0.0215 0.034 Uiso 1 1 calc R
C25 C 0.6450(16) 0.447(3) 0.0755(8) 0.036(5) Uani 1 1 d U
H25 H 0.5597 0.4278 0.0670 0.043 Uiso 1 1 calc R
C31 C 0.6696(15) 0.880(3) 0.0452(7) 0.026(4) Uani 1 1 d U
C32 C 0.7929(17) 0.885(3) 0.0426(8) 0.035(5) Uani 1 1 d U
H32 H 0.8517 0.9451 0.0648 0.043 Uiso 1 1 calc R
C33 C 0.8212(19) 0.785(3) 0.0014(8) 0.042(5) Uani 1 1 d U
H33 H 0.8996 0.7670 -0.0078 0.051 Uiso 1 1 calc R
C34 C 0.7023(16) 0.716(3) -0.0232(7) 0.033(5) Uani 1 1 d U
H34 H 0.6880 0.6481 -0.0520 0.039 Uiso 1 1 calc R
C35 C 0.6155(16) 0.773(3) 0.0055(7) 0.035(5) Uani 1 1 d U
H35 H 0.5311 0.7448 -0.0006 0.042 Uiso 1 1 calc R
O41 O 0.3042(16) 0.246(3) 0.1805(7) 0.068(6) Uani 1 1 d U
C41 C 0.216(4) 0.146(6) 0.1520(16) 0.115(14) Uani 1 1 d U
H41A H 0.2294 0.1527 0.1175 0.138 Uiso 1 1 calc R
H41B H 0.2269 0.0258 0.1626 0.138 Uiso 1 1 calc R
C42 C 0.097(3) 0.194(5) 0.1545(14) 0.091(9) Uani 1 1 d U
H42A H 0.0411 0.1172 0.1341 0.136 Uiso 1 1 calc R
H42B H 0.0842 0.3113 0.1427 0.136 Uiso 1 1 calc R
H42C H 0.0826 0.1870 0.1885 0.136 Uiso 1 1 calc R
C43 C 0.418(3) 0.168(5) 0.1892(14) 0.099(12) Uani 1 1 d U
H43A H 0.4528 0.1620 0.1584 0.119 Uiso 1 1 calc R
H43B H 0.4084 0.0495 0.2008 0.119 Uiso 1 1 calc R
C44 C 0.498(3) 0.260(4) 0.2249(12) 0.079(9) Uani 1 1 d U
H44A H 0.5779 0.2029 0.2305 0.118 Uiso 1 1 calc R
H44B H 0.4638 0.2637 0.2556 0.118 Uiso 1 1 calc R
H44C H 0.5080 0.3763 0.2132 0.118 Uiso 1 1 calc R

loop_
_atom_site_aniso_label
_atom_site_aniso_U_11
_atom_site_aniso_U_22
_atom_site_aniso_U_33
_atom_site_aniso_U_23
_atom_site_aniso_U_13
_atom_site_aniso_U_12
Fe1 0.0182(12) 0.0186(16) 0.0390(17) 0.0044(13) 0.0046(11) -0.0047(11)
I1 0.0194(5) 0.0477(10) 0.0580(10) 0.0017(9) 0.0079(6) -0.0066(7)
I2 0.0606(10) 0.0568(13) 0.0591(12) -0.0122(11) -0.0171(8) -0.0101(10)
B1 0.015(4) 0.016(4) 0.016(4) 0.0002(10) 0.0021(12) 0.0002(10)
B2 0.022(7) 0.021(9) 0.022(8) 0.004(7) -0.001(7) -0.007(7)
N1 0.013(5) 0.019(7) 0.035(7) 0.005(6) 0.004(5) -0.008(5)
N2 0.022(6) 0.032(8) 0.032(7) 0.002(6) 0.014(6) -0.005(6)
C3 0.023(7) 0.023(8) 0.028(8) -0.003(7) 0.004(6) 0.001(6)
C4 0.024(6) 0.025(9) 0.029(8) 0.003(7) 0.005(6) 0.003(6)
C5 0.032(7) 0.031(9) 0.037(8) -0.001(7) 0.009(6) -0.012(7)
N11 0.023(6) 0.030(8) 0.043(8) -0.001(7) 0.007(6) 0.011(6)
N12 0.020(6) 0.020(8) 0.031(7) -0.003(6) -0.004(5) -0.006(5)
C13 0.027(7) 0.021(8) 0.033(8) -0.004(7) 0.015(6) -0.010(6)
C14 0.031(7) 0.035(9) 0.029(8) -0.019(7) -0.001(6) -0.004(7)
C15 0.026(7) 0.027(8) 0.032(8) 0.000(7) 0.013(6) 0.006(6)
C21 0.017(6) 0.020(8) 0.032(8) 0.004(7) 0.003(6) 0.009(6)
C22 0.025(7) 0.026(8) 0.018(7) 0.000(6) -0.002(6) -0.004(6)
C23 0.028(7) 0.032(9) 0.038(9) -0.003(7) 0.006(7) -0.002(7)
C24 0.011(6) 0.030(8) 0.043(8) -0.008(7) 0.005(6) -0.003(6)
C25 0.021(7) 0.037(9) 0.046(9) 0.006(7) -0.004(7) -0.011(6)
C31 0.025(7) 0.029(8) 0.025(8) 0.006(7) 0.013(6) -0.003(6)
C32 0.026(7) 0.043(9) 0.036(9) 0.009(7) -0.001(7) 0.007(7)
C33 0.041(8) 0.041(9) 0.046(9) 0.008(8) 0.008(7) -0.007(8)
C34 0.031(7) 0.038(9) 0.027(8) -0.009(7) -0.002(6) 0.002(7)
C35 0.027(7) 0.038(9) 0.037(8) 0.004(7) -0.002(6) -0.001(7)
O41 0.063(8) 0.068(10) 0.072(9) -0.013(7) 0.005(7) 0.004(7)
C41 0.115(16) 0.118(17) 0.115(16) -0.004(10) 0.024(10) 0.001(9)
C42 0.085(12) 0.091(12) 0.095(12) -0.009(9) 0.009(9) 0.008(9)
C43 0.102(14) 0.098(15) 0.097(14) -0.003(9) 0.013(9) 0.010(9)
C44 0.073(11) 0.082(13) 0.084(12) 0.000(9) 0.023(9) 0.004(9)

loop_
_atom_type_symbol
_atom_type_description
_atom_type_scat_dispersion_real
_atom_type_scat_dispersion_imag
_atom_type_scat_source
C C 0.0033 0.0016 'International Tables Vol C Tables 4.2.6.8 and 6.1.1.4'
H H 0.0000 0.0000 'International Tables Vol C Tables 4.2.6.8 and 6.1.1.4'
B B 0.0013 0.0007 'International Tables Vol C Tables 4.2.6.8 and 6.1.1.4'
Fe Fe 0.3463 0.8444 'International Tables Vol C Tables 4.2.6.8 and 6.1.1.4'
I I -0.4742 1.8119 'International Tables Vol C Tables 4.2.6.8 and 6.1.1.4'
N N 0.0061 0.0033 'International Tables Vol C Tables 4.2.6.8 and 6.1.1.4'
O O 0.0106 0.0060 'International Tables Vol C Tables 4.2.6.8 and 6.1.1.4'

loop_
_geom_angle_atom_site_label_1
_geom_angle_atom_site_label_2
_geom_angle_atom_site_label_3
_geom_angle
C35 Fe1 C32 67.5(8)
C35 Fe1 C25 104.0(8)
C32 Fe1 C25 153.9(9)
C35 Fe1 C24 120.9(8)
C32 Fe1 C24 164.1(7)
C25 Fe1 C24 41.3(8)
C35 Fe1 C33 68.9(8)
C32 Fe1 C33 41.8(9)
C25 Fe1 C33 160.4(9)
C24 Fe1 C33 125.6(9)
C35 Fe1 C31 41.2(8)
C32 Fe1 C31 39.3(7)
C25 Fe1 C31 118.1(8)
C24 Fe1 C31 155.6(7)
C33 Fe1 C31 69.3(9)
C35 Fe1 C22 156.9(8)
C32 Fe1 C22 110.0(8)
C25 Fe1 C22 67.7(8)
C24 Fe1 C22 67.9(8)
C33 Fe1 C22 125.7(8)
C31 Fe1 C22 122.0(8)
C35 Fe1 C23 158.3(9)
C32 Fe1 C23 128.7(8)
C25 Fe1 C23 67.4(8)
C24 Fe1 C23 39.6(7)
C33 Fe1 C23 112.2(9)
C31 Fe1 C23 160.4(8)
C22 Fe1 C23 40.3(8)
C35 Fe1 C21 118.3(7)
C32 Fe1 C21 119.2(9)
C25 Fe1 C21 41.3(8)
C24 Fe1 C21 70.4(8)
C33 Fe1 C21 158.2(8)
C31 Fe1 C21 101.9(7)
C22 Fe1 C21 41.2(6)
C23 Fe1 C21 69.3(7)
C35 Fe1 C34 40.2(8)
C32 Fe1 C34 69.6(9)
C25 Fe1 C34 120.7(8)
C24 Fe1 C34 107.4(9)
C33 Fe1 C34 42.2(8)
C31 Fe1 C34 69.5(8)
C22 Fe1 C34 162.5(7)
C23 Fe1 C34 125.6(9)
C21 Fe1 C34 155.0(7)
C21 B1 N11 112.3(14)
C21 B1 N1 109.1(14)
N11 B1 N1 103.1(13)
C21 B1 H1 110.7
N11 B1 H1 110.7
N1 B1 H1 110.7
C31 B2 N2 112.6(17)
C31 B2 N12 115.9(15)
N2 B2 N12 102.5(14)
C31 B2 H2 108.5
N2 B2 H2 108.5
N12 B2 H2 108.5
N2 N1 C5 112.9(15)
N2 N1 B1 121.0(13)
C5 N1 B1 126.1(16)
N1 N2 C3 106.3(14)
N1 N2 B2 123.7(14)
C3 N2 B2 129.8(17)
C4 C3 N2 109.2(17)
C4 C3 H3 125.4
N2 C3 H3 125.4
C3 C4 C5 106.9(16)
C3 C4 I1 125.3(13)
C5 C4 I1 127.8(14)
N1 C5 C4 104.6(18)
N1 C5 H5 127.7
C4 C5 H5 127.7
C15 N11 N12 108.3(16)
C15 N11 B1 131.3(17)
N12 N11 B1 120.1(15)
C13 N12 N11 109.2(16)
C13 N12 B2 130.5(17)
N11 N12 B2 120.3(15)
N12 C13 C14 107.6(18)
N12 C13 H13 126.2
C14 C13 H13 126.2
C15 C14 C13 107.6(17)
C15 C14 I2 125.1(16)
C13 C14 I2 127.2(16)
N11 C15 C14 107.1(18)
N11 C15 H15 126.4
C14 C15 H15 126.4
C25 C21 C22 103.5(16)
C25 C21 B1 127.5(15)
C22 C21 B1 129.0(16)
C25 C21 Fe1 67.8(11)
C22 C21 Fe1 69.2(10)
B1 C21 Fe1 126.6(13)
C23 C22 C21 109.7(16)
C23 C22 Fe1 70.1(11)
C21 C22 Fe1 69.6(10)
C23 C22 H22 125.1
C21 C22 H22 125.1
Fe1 C22 H22 126.8
C24 C23 C22 109.0(17)
C24 C23 Fe1 69.1(12)
C22 C23 Fe1 69.7(11)
C24 C23 H23 125.5
C22 C23 H23 125.5
Fe1 C23 H23 127.4
C23 C24 C25 107.1(18)
C23 C24 Fe1 71.3(12)
C25 C24 Fe1 68.9(12)
C23 C24 H24 126.5
C25 C24 H24 126.5
Fe1 C24 H24 124.9
C24 C25 C21 110.5(15)
C24 C25 Fe1 69.8(11)
C21 C25 Fe1 70.9(11)
C24 C25 H25 124.7
C21 C25 H25 124.7
Fe1 C25 H25 126.2
C32 C31 C35 106.1(18)
C32 C31 B2 125.6(19)
C35 C31 B2 128.0(16)
C32 C31 Fe1 69.2(13)
C35 C31 Fe1 67.7(12)
B2 C31 Fe1 123.3(14)
C31 C32 C33 111.0(19)
C31 C32 Fe1 71.4(13)
C33 C32 Fe1 69.8(14)
C31 C32 H32 124.5
C33 C32 H32 124.5
Fe1 C32 H32 125.9
C32 C33 C34 105.8(17)
C32 C33 Fe1 68.5(12)
C34 C33 Fe1 70.1(12)
C32 C33 H33 127.1
C34 C33 H33 127.1
Fe1 C33 H33 126.0
C35 C34 C33 104.9(18)
C35 C34 Fe1 67.3(11)
C33 C34 Fe1 67.7(11)
C35 C34 H34 127.6
C33 C34 H34 127.6
Fe1 C34 H34 128.9
C34 C35 C31 112.1(16)
C34 C35 Fe1 72.4(12)
C31 C35 Fe1 71.1(11)
C34 C35 H35 124.0
C31 C35 H35 124.0
Fe1 C35 H35 124.1
C43 O41 C41 113(3)
C42 C41 O41 114(4)
C42 C41 H41A 108.7
O41 C41 H41A 108.7
C42 C41 H41B 108.7
O41 C41 H41B 108.7
H41A C41 H41B 107.6
C41 C42 H42A 109.5
C41 C42 H42B 109.5
H42A C42 H42B 109.5
C41 C42 H42C 109.5
H42A C42 H42C 109.5
H42B C42 H42C 109.5
O41 C43 C44 111(3)
O41 C43 H43A 109.5
C44 C43 H43A 109.5
O41 C43 H43B 109.5
C44 C43 H43B 109.5
H43A C43 H43B 108.1
C43 C44 H44A 109.5
C43 C44 H44B 109.5
H44A C44 H44B 109.5
C43 C44 H44C 109.5
H44A C44 H44C 109.5
H44B C44 H44C 109.5

loop_
_geom_bond_atom_site_label_1
_geom_bond_atom_site_label_2
_geom_bond_distance
Fe1 C35 2.014(19)
Fe1 C32 2.03(2)
Fe1 C25 2.03(2)
Fe1 C24 2.05(2)
Fe1 C33 2.05(2)
Fe1 C31 2.06(2)
Fe1 C22 2.071(18)
Fe1 C23 2.08(2)
Fe1 C21 2.077(19)
Fe1 C34 2.08(2)
I1 C4 2.078(17)
I2 C14 2.064(19)
B1 C21 1.58(3)
B1 N11 1.59(2)
B1 N1 1.61(2)
B1 H1 1.0000
B2 C31 1.52(3)
B2 N2 1.57(2)
B2 N12 1.60(2)
B2 H2 1.0000
N1 N2 1.30(2)
N1 C5 1.36(2)
N2 C3 1.38(2)
C3 C4 1.35(3)
C3 H3 0.9500
C4 C5 1.41(3)
C5 H5 0.9500
N11 C15 1.36(3)
N11 N12 1.39(2)
N12 C13 1.32(2)
C13 C14 1.41(3)
C13 H13 0.9500
C14 C15 1.39(3)
C15 H15 0.9500
C21 C25 1.45(3)
C21 C22 1.46(2)
C22 C23 1.43(3)
C22 H22 0.9500
C23 C24 1.40(3)
C23 H23 0.9500
C24 C25 1.44(3)
C24 H24 0.9500
C25 H25 0.9500
C31 C32 1.38(2)
C31 C35 1.43(3)
C32 C33 1.45(3)
C32 H32 0.9500
C33 C34 1.49(3)
C33 H33 0.9500
C34 C35 1.41(3)
C34 H34 0.9500
C35 H35 0.9500
O41 C43 1.38(4)
O41 C41 1.40(4)
C41 C42 1.37(5)
C41 H41A 0.9900
C41 H41B 0.9900
C42 H42A 0.9800
C42 H42B 0.9800
C42 H42C 0.9800
C43 C44 1.42(4)
C43 H43A 0.9900
C43 H43B 0.9900
C44 H44A 0.9800
C44 H44B 0.9800
C44 H44C 0.9800

loop_
_geom_torsion_atom_site_label_1
_geom_torsion_atom_site_label_2
_geom_torsion_atom_site_label_3
_geom_torsion_atom_site_label_4
_geom_torsion
C21 B1 N1 N2 -79(2)
N11 B1 N1 N2 40(2)
C21 B1 N1 C5 99(2)
N11 B1 N1 C5 -141.5(18)
C5 N1 N2 C3 -2(2)
B1 N1 N2 C3 176.1(15)
C5 N1 N2 B2 -177.2(17)
B1 N1 N2 B2 1(3)
C31 B2 N2 N1 83(2)
N12 B2 N2 N1 -42(2)
C31 B2 N2 C3 -90(2)
N12 B2 N2 C3 144.5(18)
N1 N2 C3 C4 1(2)
B2 N2 C3 C4 175.4(19)
N2 C3 C4 C5 1(2)
N2 C3 C4 I1 178.8(13)
N2 N1 C5 C4 3(2)
B1 N1 C5 C4 -175.5(17)
C3 C4 C5 N1 -2(2)
I1 C4 C5 N1 180.0(14)
C21 B1 N11 C15 -110(2)
N1 B1 N11 C15 133.0(18)
C21 B1 N11 N12 77.7(19)
N1 B1 N11 N12 -40(2)
C15 N11 N12 C13 2.2(19)
B1 N11 N12 C13 176.4(14)
C15 N11 N12 B2 -174.5(15)
B1 N11 N12 B2 0(2)
C31 B2 N12 C13 101(2)
N2 B2 N12 C13 -135.6(19)
C31 B2 N12 N11 -83(2)
N2 B2 N12 N11 40(2)
N11 N12 C13 C14 -3(2)
B2 N12 C13 C14 172.9(17)
N12 C13 C14 C15 3(2)
N12 C13 C14 I2 -178.2(14)
N12 N11 C15 C14 -0.1(19)
B1 N11 C15 C14 -173.4(16)
C13 C14 C15 N11 -2(2)
I2 C14 C15 N11 179.5(13)
N11 B1 C21 C25 -145.4(19)
N1 B1 C21 C25 -32(3)
N11 B1 C21 C22 35(3)
N1 B1 C21 C22 148.6(18)
N11 B1 C21 Fe1 -56.8(19)
N1 B1 C21 Fe1 56.9(19)
C35 Fe1 C21 C25 78.7(13)
C32 Fe1 C21 C25 157.3(11)
C24 Fe1 C21 C25 -36.7(11)
C33 Fe1 C21 C25 -177(2)
C31 Fe1 C21 C25 119.3(12)
C22 Fe1 C21 C25 -115.2(16)
C23 Fe1 C21 C25 -79.0(12)
C34 Fe1 C21 C25 53(2)
C35 Fe1 C21 C22 -166.1(12)
C32 Fe1 C21 C22 -87.5(12)
C25 Fe1 C21 C22 115.2(16)
C24 Fe1 C21 C22 78.5(11)
C33 Fe1 C21 C22 -62(3)
C31 Fe1 C21 C22 -125.5(11)
C23 Fe1 C21 C22 36.2(11)
C34 Fe1 C21 C22 167.7(19)
C35 Fe1 C21 B1 -42.4(18)
C32 Fe1 C21 B1 36.3(17)
C25 Fe1 C21 B1 -121.0(18)
C24 Fe1 C21 B1 -157.7(16)
C33 Fe1 C21 B1 62(3)
C31 Fe1 C21 B1 -1.8(16)
C22 Fe1 C21 B1 124(2)
C23 Fe1 C21 B1 160.0(17)
C34 Fe1 C21 B1 -69(3)
C25 C21 C22 C23 1(2)
B1 C21 C22 C23 -179.5(19)
Fe1 C21 C22 C23 -58.7(14)
C25 C21 C22 Fe1 59.5(13)
B1 C21 C22 Fe1 -121(2)
C35 Fe1 C22 C23 154(2)
C32 Fe1 C22 C23 -126.9(12)
C25 Fe1 C22 C23 81.0(13)
C24 Fe1 C22 C23 36.2(11)
C33 Fe1 C22 C23 -82.6(14)
C31 Fe1 C22 C23 -168.9(10)
C21 Fe1 C22 C23 121.2(16)
C34 Fe1 C22 C23 -41(3)
C35 Fe1 C22 C21 33(3)
C32 Fe1 C22 C21 111.9(12)
C25 Fe1 C22 C21 -40.2(12)
C24 Fe1 C22 C21 -85.0(12)
C33 Fe1 C22 C21 156.2(13)
C31 Fe1 C22 C21 69.9(13)
C23 Fe1 C22 C21 -121.2(16)
C34 Fe1 C22 C21 -163(3)
C21 C22 C23 C24 1(2)
Fe1 C22 C23 C24 -57.9(15)
C21 C22 C23 Fe1 58.4(13)
C35 Fe1 C23 C24 -31(3)
C32 Fe1 C23 C24 -164.7(13)
C25 Fe1 C23 C24 39.3(13)
C33 Fe1 C23 C24 -119.5(13)
C31 Fe1 C23 C24 150(2)
C22 Fe1 C23 C24 121.0(17)
C21 Fe1 C23 C24 83.9(13)
C34 Fe1 C23 C24 -73.2(15)
C35 Fe1 C23 C22 -152(2)
C32 Fe1 C23 C22 74.4(14)
C25 Fe1 C23 C22 -81.6(12)
C24 Fe1 C23 C22 -121.0(17)
C33 Fe1 C23 C22 119.6(12)
C31 Fe1 C23 C22 29(3)
C21 Fe1 C23 C22 -37.0(11)
C34 Fe1 C23 C22 165.9(11)
C22 C23 C24 C25 -2(2)
Fe1 C23 C24 C25 -59.9(15)
C22 C23 C24 Fe1 58.3(15)
C35 Fe1 C24 C23 167.2(12)
C32 Fe1 C24 C23 49(4)
C25 Fe1 C24 C23 -117.6(18)
C33 Fe1 C24 C23 82.3(15)
C31 Fe1 C24 C23 -156.1(17)
C22 Fe1 C24 C23 -36.7(12)
C21 Fe1 C24 C23 -80.9(13)
C34 Fe1 C24 C23 125.4(13)
C35 Fe1 C24 C25 -75.2(14)
C32 Fe1 C24 C25 166(3)
C33 Fe1 C24 C25 -160.1(11)
C31 Fe1 C24 C25 -39(2)
C22 Fe1 C24 C25 80.9(12)
C23 Fe1 C24 C25 117.6(18)
C21 Fe1 C24 C25 36.7(11)
C34 Fe1 C24 C25 -117.0(12)
C23 C24 C25 C21 2(2)
Fe1 C24 C25 C21 -59.3(15)
C23 C24 C25 Fe1 61.4(15)
C22 C21 C25 C24 -2(2)
B1 C21 C25 C24 178.5(18)
Fe1 C21 C25 C24 58.7(15)
C22 C21 C25 Fe1 -60.4(13)
B1 C21 C25 Fe1 119.9(19)
C35 Fe1 C25 C24 121.3(12)
C32 Fe1 C25 C24 -171.6(16)
C33 Fe1 C25 C24 55(3)
C31 Fe1 C25 C24 163.1(11)
C22 Fe1 C25 C24 -81.4(12)
C23 Fe1 C25 C24 -37.7(11)
C21 Fe1 C25 C24 -121.5(15)
C34 Fe1 C25 C24 81.4(13)
C35 Fe1 C25 C21 -117.2(11)
C32 Fe1 C25 C21 -50(2)
C24 Fe1 C25 C21 121.5(15)
C33 Fe1 C25 C21 177(2)
C31 Fe1 C25 C21 -75.4(12)
C22 Fe1 C25 C21 40.1(10)
C23 Fe1 C25 C21 83.8(11)
C34 Fe1 C25 C21 -157.0(10)
N2 B2 C31 C32 -147(2)
N12 B2 C31 C32 -29(3)
N2 B2 C31 C35 27(3)
N12 B2 C31 C35 145(2)
N2 B2 C31 Fe1 -59(2)
N12 B2 C31 Fe1 58(2)
C35 Fe1 C31 C32 -118.5(17)
C25 Fe1 C31 C32 162.7(13)
C24 Fe1 C31 C32 -169.5(19)
C33 Fe1 C31 C32 -37.3(12)
C22 Fe1 C31 C32 82.7(14)
C23 Fe1 C31 C32 61(3)
C21 Fe1 C31 C32 121.9(13)
C34 Fe1 C31 C32 -82.5(13)
C32 Fe1 C31 C35 118.5(17)
C25 Fe1 C31 C35 -78.8(13)
C24 Fe1 C31 C35 -51(2)
C33 Fe1 C31 C35 81.2(12)
C22 Fe1 C31 C35 -158.8(11)
C23 Fe1 C31 C35 179(2)
C21 Fe1 C31 C35 -119.6(11)
C34 Fe1 C31 C35 35.9(11)
C35 Fe1 C31 B2 121.8(19)
C32 Fe1 C31 B2 -120(2)
C25 Fe1 C31 B2 43.0(18)
C24 Fe1 C31 B2 71(3)
C33 Fe1 C31 B2 -157.0(17)
C22 Fe1 C31 B2 -37.0(17)
C23 Fe1 C31 B2 -59(3)
C21 Fe1 C31 B2 2.2(16)
C34 Fe1 C31 B2 157.7(17)
C35 C31 C32 C33 1(3)
B2 C31 C32 C33 175(2)
Fe1 C31 C32 C33 58.7(17)
C35 C31 C32 Fe1 -57.9(14)
B2 C31 C32 Fe1 117(2)
C35 Fe1 C32 C31 38.8(12)
C25 Fe1 C32 C31 -37(2)
C24 Fe1 C32 C31 164(3)
C33 Fe1 C32 C31 121.8(17)
C22 Fe1 C32 C31 -116.5(12)
C23 Fe1 C32 C31 -158.0(12)
C21 Fe1 C32 C31 -72.0(13)
C34 Fe1 C32 C31 82.1(12)
C35 Fe1 C32 C33 -83.0(13)
C25 Fe1 C32 C33 -158.4(17)
C24 Fe1 C32 C33 42(4)
C31 Fe1 C32 C33 -121.8(17)
C22 Fe1 C32 C33 121.7(12)
C23 Fe1 C32 C33 80.2(14)
C21 Fe1 C32 C33 166.2(11)
C34 Fe1 C32 C33 -39.7(11)
C31 C32 C33 C34 1(3)
Fe1 C32 C33 C34 60.5(15)
C31 C32 C33 Fe1 -59.7(16)
C35 Fe1 C33 C32 79.4(13)
C25 Fe1 C33 C32 151(2)
C24 Fe1 C33 C32 -166.9(10)
C31 Fe1 C33 C32 35.2(11)
C22 Fe1 C33 C32 -80.0(14)
C23 Fe1 C33 C32 -123.8(12)
C21 Fe1 C33 C32 -34(3)
C34 Fe1 C33 C32 117.1(17)
C35 Fe1 C33 C34 -37.6(13)
C32 Fe1 C33 C34 -117.1(17)
C25 Fe1 C33 C34 34(3)
C24 Fe1 C33 C34 76.0(15)
C31 Fe1 C33 C34 -81.9(13)
C22 Fe1 C33 C34 162.9(12)
C23 Fe1 C33 C34 119.1(13)
C21 Fe1 C33 C34 -151.3(19)
C32 C33 C34 C35 -2(2)
Fe1 C33 C34 C35 57.3(16)
C32 C33 C34 Fe1 -59.4(15)
C32 Fe1 C34 C35 -78.9(14)
C25 Fe1 C34 C35 74.5(16)
C24 Fe1 C34 C35 117.7(13)
C33 Fe1 C34 C35 -118(2)
C31 Fe1 C34 C35 -36.8(12)
C22 Fe1 C34 C35 -171(3)
C23 Fe1 C34 C35 157.4(12)
C21 Fe1 C34 C35 37(3)
C35 Fe1 C34 C33 118(2)
C32 Fe1 C34 C33 39.3(13)
C25 Fe1 C34 C33 -167.4(13)
C24 Fe1 C34 C33 -124.2(13)
C31 Fe1 C34 C33 81.4(14)
C22 Fe1 C34 C33 -53(3)
C23 Fe1 C34 C33 -84.4(16)
C21 Fe1 C34 C33 155.1(19)
C33 C34 C35 C31 3(3)
Fe1 C34 C35 C31 60.3(15)
C33 C34 C35 Fe1 -57.6(15)
C32 C31 C35 C34 -2(3)
B2 C31 C35 C34 -177(2)
Fe1 C31 C35 C34 -61.1(16)
C32 C31 C35 Fe1 58.8(15)
B2 C31 C35 Fe1 -116(2)
C32 Fe1 C35 C34 84.6(14)
C25 Fe1 C35 C34 -121.4(14)
C24 Fe1 C35 C34 -80.3(15)
C33 Fe1 C35 C34 39.4(13)
C31 Fe1 C35 C34 121.7(17)
C22 Fe1 C35 C34 173.0(19)
C23 Fe1 C35 C34 -58(3)
C21 Fe1 C35 C34 -163.3(13)
C32 Fe1 C35 C31 -37.1(11)
C25 Fe1 C35 C31 116.9(12)
C24 Fe1 C35 C31 158.0(10)
C33 Fe1 C35 C31 -82.3(12)
C22 Fe1 C35 C31 51(2)
C23 Fe1 C35 C31 -179.5(19)
C21 Fe1 C35 C31 75.1(12)
C34 Fe1 C35 C31 -121.7(17)
C43 O41 C41 C42 162(4)
C41 O41 C43 C44 -170(3)
